data_9013006
loop_
_publ_author_name
'Smith, P. M.'
'Leadbetter, A. J.'
'Apling, A. J.'

_publ_section_title
;
 The structures of orthorhombic and vitrous arsenic
 Locality: synthetic
 Note: known as arsenolamprite
;
_journal_name_full 'Philosophical Magazine'
_journal_page_first 57
_journal_page_last 64
_journal_paper_doi 10.1080/14786437508229285
_journal_volume 31
_journal_year 1975
_chemical_formula_sum As
_chemical_name_mineral Arsenolamprite
_space_group_IT_number 64
_symmetry_space_group_name_Hall '-B 2ab 2'
_symmetry_space_group_name_H-M 'B m a b'
_cell_angle_alpha 90
_cell_angle_beta 90
_cell_angle_gamma 90
_cell_length_a 3.65
_cell_length_b 4.47
_cell_length_c 11.00
_cell_formula_units_Z 8
_cell_volume 179.471
_exptl_crystal_density_diffrn 5.546
_cod_original_cell_volume 179.470
_cod_database_code 9013006

loop_
_symmetry_equiv_pos_as_xyz
x,y,z
1/2+x,y,1/2+z
x,1/2+y,1/2-z
1/2+x,1/2+y,-z
-x,1/2-y,1/2+z
1/2-x,1/2-y,+z
-x,y,z
1/2-x,y,1/2+z
x,-y,-z
1/2+x,-y,1/2-z
x,1/2-y,1/2+z
1/2+x,1/2-y,+z
-x,1/2+y,1/2-z
1/2-x,1/2+y,-z
-x,-y,-z
1/2-x,-y,1/2-z

loop_
_atom_site_label
_atom_site_fract_x
_atom_site_fract_y
_atom_site_fract_z
_atom_site_U_iso_or_equiv
As 0.00000 0.06000 0.11000 0.01140

loop_
_cod_related_entry_id
_cod_related_entry_database
_cod_related_entry_code
1 AMCSD 0014996
